data_4104284
loop_
_publ_author_name
'Youngmin Kim'
'Fran\,cois P. Gabba\"i'

_publ_section_title
;
 Cationic Boranes for the Complexation of Fluoride Ions in Water below the
 4 ppm Maximum Contaminant Level
;
_journal_name_full 'Journal of the American Chemical Society'
_journal_page_first 3363
_journal_page_last 3369
_journal_paper_doi 10.1021/ja8091467
_journal_volume 131
_journal_year 2009
_chemical_formula_sum 'C42.5 H44 B Cl O1.5 P'
_chemical_formula_weight 656.01
_chemical_name_systematic
; 
 ? 
;
_space_group_IT_number 15
_symmetry_cell_setting monoclinic
_symmetry_space_group_name_Hall '-C 2yc'
_symmetry_space_group_name_H-M 'C 1 2/c 1'
_atom_sites_solution_hydrogens geom
_atom_sites_solution_primary direct
_atom_sites_solution_secondary difmap
_audit_creation_method SHELXL-97
_cell_angle_alpha 90.00
_cell_angle_beta 112.368(4)
_cell_angle_gamma 90.00
_cell_formula_units_Z 8
_cell_length_a 22.702(4)
_cell_length_b 14.908(4)
_cell_length_c 22.802(5)
_cell_measurement_temperature 110(2)
_cell_volume 7136(3)
_computing_cell_refinement 'Bruker APEX'
_computing_data_collection 'Bruker APEX'
_computing_data_reduction 'Bruker APEX'
_computing_molecular_graphics 'Bruker SHELXTL'
_computing_publication_material 'Bruker SHELXTL'
_computing_structure_refinement 'SHELXL-97 (Sheldrick, 1997)'
_computing_structure_solution 'SHELXS-97 (Sheldrick, 1990)'
_diffrn_ambient_temperature 110(2)
_diffrn_measured_fraction_theta_full 1.000
_diffrn_measured_fraction_theta_max 1.000
_diffrn_measurement_device_type 'CCD area detector'
_diffrn_measurement_method 'phi and omega scans'
_diffrn_radiation_monochromator graphite
_diffrn_radiation_source 'fine-focus sealed tube'
_diffrn_radiation_type MoK\a
_diffrn_radiation_wavelength 0.71073
_diffrn_reflns_av_R_equivalents 0.0680
_diffrn_reflns_av_sigmaI/netI 0.0490
_diffrn_reflns_limit_h_max 25
_diffrn_reflns_limit_h_min -25
_diffrn_reflns_limit_k_max 17
_diffrn_reflns_limit_k_min -17
_diffrn_reflns_limit_l_max 26
_diffrn_reflns_limit_l_min -26
_diffrn_reflns_number 30837
_diffrn_reflns_theta_full 24.00
_diffrn_reflns_theta_max 24.00
_diffrn_reflns_theta_min 1.68
_exptl_absorpt_coefficient_mu 0.186
_exptl_absorpt_correction_T_max 0.9889
_exptl_absorpt_correction_T_min 0.9377
_exptl_absorpt_correction_type none
_exptl_absorpt_process_details none
_exptl_crystal_colour colorless
_exptl_crystal_density_diffrn 1.221
_exptl_crystal_density_method 'not measured'
_exptl_crystal_description block
_exptl_crystal_F_000 2784
_exptl_crystal_size_max 0.35
_exptl_crystal_size_mid 0.12
_exptl_crystal_size_min 0.06
_refine_diff_density_max 0.604
_refine_diff_density_min -0.499
_refine_diff_density_rms 0.076
_refine_ls_extinction_method none
_refine_ls_goodness_of_fit_ref 1.007
_refine_ls_hydrogen_treatment mixed
_refine_ls_matrix_type full
_refine_ls_number_parameters 434
_refine_ls_number_reflns 5606
_refine_ls_number_restraints 0
_refine_ls_restrained_S_all 1.007
_refine_ls_R_factor_all 0.0686
_refine_ls_R_factor_gt 0.0478
_refine_ls_shift/su_max 0.001
_refine_ls_shift/su_mean 0.000
_refine_ls_structure_factor_coef Fsqd
_refine_ls_weighting_details 'calc w=1/[\s^2^(Fo^2^)+(0.1000P)^2^+1.3000P] where P=(Fo^2^+2Fc^2^)/3'
_refine_ls_weighting_scheme calc
_refine_ls_wR_factor_gt 0.1386
_refine_ls_wR_factor_ref 0.1608
_reflns_number_gt 4035
_reflns_number_total 5606
_reflns_threshold_expression >2sigma(I)
_cod_data_source_file ja8091467_si_002.cif
_cod_data_source_block n
_cod_original_cell_volume 7137(3)
_cod_original_sg_symbol_H-M C2/c
_cod_original_formula_sum 'C42.50 H44 B Cl O1.50 P'
_cod_database_code 4104284

loop_
_symmetry_equiv_pos_as_xyz
'x, y, z'
'-x, y, -z+1/2'
'x+1/2, y+1/2, z'
'-x+1/2, y+1/2, -z+1/2'
'-x, -y, -z'
'x, -y, z-1/2'
'-x+1/2, -y+1/2, -z'
'x+1/2, -y+1/2, z-1/2'

loop_
_atom_site_label
_atom_site_type_symbol
_atom_site_fract_x
_atom_site_fract_y
_atom_site_fract_z
_atom_site_U_iso_or_equiv
_atom_site_adp_type
_atom_site_occupancy
_atom_site_symmetry_multiplicity
_atom_site_calc_flag
_atom_site_refinement_flags
P1 P -0.23825(3) 0.94033(5) 0.05405(3) 0.0308(2) Uani 1 1 d .
O1 O 0.05160(9) 0.73916(12) 0.19464(9) 0.0340(5) Uani 1 1 d .
H1A H 0.0452 0.7650 0.2244 0.051 Uiso 1 1 calc R
C7 C -0.27919(12) 0.94051(19) -0.03066(13) 0.0315(7) Uani 1 1 d .
C10 C -0.33967(15) 0.9410(2) -0.16105(14) 0.0439(8) Uani 1 1 d .
H10A H -0.3606 0.9413 -0.2059 0.053 Uiso 1 1 calc R
C1 C -0.16301(12) 0.88623(18) 0.07616(13) 0.0308(6) Uani 1 1 d .
C13 C -0.28734(12) 0.8824(2) 0.08770(13) 0.0331(7) Uani 1 1 d .
C19 C -0.22498(12) 1.05583(19) 0.07828(13) 0.0330(7) Uani 1 1 d .
C3 C -0.07294(13) 0.84415(18) 0.05185(13) 0.0326(7) Uani 1 1 d .
H3A H -0.0552 0.8337 0.0209 0.039 Uiso 1 1 calc R
C29 C 0.05037(12) 0.6276(2) 0.01418(13) 0.0377(7) Uani 1 1 d .
H29A H 0.0442 0.5649 0.0074 0.045 Uiso 1 1 calc R
C5 C -0.06540(12) 0.83954(19) 0.15820(13) 0.0333(7) Uani 1 1 d .
H5A H -0.0423 0.8255 0.2016 0.040 Uiso 1 1 calc R
C25 C 0.05338(12) 0.75807(19) 0.08033(13) 0.0318(7) Uani 1 1 d .
C34 C 0.09214(13) 0.88764(19) 0.17507(13) 0.0339(7) Uani 1 1 d .
C6 C -0.12760(13) 0.86782(19) 0.14007(13) 0.0339(7) Uani 1 1 d .
H6A H -0.1462 0.8748 0.1707 0.041 Uiso 1 1 calc R
C35 C 0.07903(14) 0.9789(2) 0.18179(14) 0.0397(7) Uani 1 1 d .
C26 C 0.06754(12) 0.8091(2) 0.03502(13) 0.0358(7) Uani 1 1 d .
C30 C 0.04404(12) 0.66501(19) 0.06731(13) 0.0337(7) Uani 1 1 d .
C12 C -0.33069(13) 0.8838(2) -0.05997(14) 0.0369(7) Uani 1 1 d .
H12A H -0.3452 0.8447 -0.0354 0.044 Uiso 1 1 calc R
C2 C -0.13565(12) 0.87223(18) 0.03176(13) 0.0319(7) Uani 1 1 d .
H2A H -0.1598 0.8819 -0.0120 0.038 Uiso 1 1 calc R
C20 C -0.27443(14) 1.1177(2) 0.05386(14) 0.0389(7) Uani 1 1 d .
H20A H -0.3152 1.0988 0.0253 0.047 Uiso 1 1 calc R
C4 C -0.03462(12) 0.83056(18) 0.11548(12) 0.0295(6) Uani 1 1 d .
C39 C 0.15763(13) 0.8631(2) 0.20358(13) 0.0362(7) Uani 1 1 d .
C14 C -0.27725(13) 0.7922(2) 0.10232(13) 0.0373(7) Uani 1 1 d .
H14A H -0.2417 0.7628 0.0986 0.045 Uiso 1 1 calc R
C27 C 0.07274(13) 0.7689(2) -0.01797(14) 0.0408(8) Uani 1 1 d .
H27A H 0.0818 0.8057 -0.0475 0.049 Uiso 1 1 calc R
C18 C -0.33933(14) 0.9261(2) 0.09402(15) 0.0439(8) Uani 1 1 d .
H18A H -0.3461 0.9883 0.0851 0.053 Uiso 1 1 calc R
C11 C -0.36080(14) 0.8850(2) -0.12579(14) 0.0414(8) Uani 1 1 d .
H11A H -0.3962 0.8467 -0.1462 0.050 Uiso 1 1 calc R
C8 C -0.25812(13) 0.9971(2) -0.06692(14) 0.0375(7) Uani 1 1 d .
H8A H -0.2230 1.0360 -0.0469 0.045 Uiso 1 1 calc R
C24 C -0.16519(13) 1.0847(2) 0.12011(14) 0.0379(7) Uani 1 1 d .
H24A H -0.1313 1.0429 0.1368 0.046 Uiso 1 1 calc R
C15 C -0.31848(15) 0.7443(2) 0.12226(14) 0.0447(8) Uani 1 1 d .
H15A H -0.3112 0.6825 0.1324 0.054 Uiso 1 1 calc R
C38 C 0.20428(14) 0.9260(2) 0.23486(14) 0.0449(8) Uani 1 1 d .
H38A H 0.2473 0.9066 0.2537 0.054 Uiso 1 1 calc R
C9 C -0.28850(14) 0.9969(2) -0.13241(14) 0.0434(8) Uani 1 1 d .
H9A H -0.2740 1.0352 -0.1574 0.052 Uiso 1 1 calc R
C28 C 0.06527(13) 0.6781(2) -0.02936(13) 0.0400(7) Uani 1 1 d .
B1 B 0.04142(15) 0.8049(2) 0.14123(15) 0.0320(7) Uani 1 1 d .
C31 C 0.07689(15) 0.9101(2) 0.04026(15) 0.0475(8) Uani 1 1 d .
H31A H 0.0863 0.9320 0.0042 0.071 Uiso 1 1 calc R
H31B H 0.1125 0.9246 0.0799 0.071 Uiso 1 1 calc R
H31C H 0.0380 0.9388 0.0400 0.071 Uiso 1 1 calc R
C23 C -0.15540(15) 1.1740(2) 0.13716(15) 0.0442(8) Uani 1 1 d .
H23A H -0.1147 1.1934 0.1657 0.053 Uiso 1 1 calc R
C17 C -0.38043(15) 0.8777(2) 0.11331(17) 0.0555(9) Uani 1 1 d .
H17A H -0.4161 0.9066 0.1171 0.067 Uiso 1 1 calc R
C36 C 0.12741(16) 1.0397(2) 0.21285(15) 0.0470(8) Uani 1 1 d .
H36A H 0.1165 1.1006 0.2158 0.056 Uiso 1 1 calc R
C32 C 0.07054(16) 0.6354(2) -0.08675(15) 0.0529(9) Uani 1 1 d .
H32A H 0.0812 0.6812 -0.1119 0.079 Uiso 1 1 calc R
H32B H 0.0298 0.6074 -0.1125 0.079 Uiso 1 1 calc R
H32C H 0.1040 0.5896 -0.0733 0.079 Uiso 1 1 calc R
C22 C -0.20400(15) 1.2349(2) 0.11326(16) 0.0467(8) Uani 1 1 d .
H22A H -0.1968 1.2962 0.1253 0.056 Uiso 1 1 calc R
C21 C -0.26348(15) 1.2073(2) 0.07172(15) 0.0454(8) Uani 1 1 d .
H21A H -0.2970 1.2498 0.0553 0.054 Uiso 1 1 calc R
C42 C 0.18124(14) 0.7693(2) 0.20212(16) 0.0485(8) Uani 1 1 d .
H42A H 0.2276 0.7677 0.2245 0.073 Uiso 1 1 calc R
H42B H 0.1701 0.7506 0.1580 0.073 Uiso 1 1 calc R
H42C H 0.1614 0.7285 0.2229 0.073 Uiso 1 1 calc R
C16 C -0.37012(15) 0.7870(2) 0.12724(15) 0.0515(9) Uani 1 1 d .
H16A H -0.3989 0.7543 0.1403 0.062 Uiso 1 1 calc R
C37 C 0.19119(16) 1.0148(2) 0.23973(14) 0.0465(8) Uani 1 1 d .
C33 C 0.02533(16) 0.6010(2) 0.10847(15) 0.0489(8) Uani 1 1 d .
H33A H 0.0216 0.5402 0.0910 0.073 Uiso 1 1 calc R
H33B H -0.0157 0.6194 0.1096 0.073 Uiso 1 1 calc R
H33C H 0.0579 0.6016 0.1516 0.073 Uiso 1 1 calc R
C41 C 0.24284(17) 1.0820(3) 0.27052(17) 0.0668(11) Uani 1 1 d .
H41A H 0.2842 1.0516 0.2864 0.100 Uiso 1 1 calc R
H41B H 0.2357 1.1108 0.3059 0.100 Uiso 1 1 calc R
H41C H 0.2424 1.1276 0.2394 0.100 Uiso 1 1 calc R
C40 C 0.01316(16) 1.0199(2) 0.15548(18) 0.0556(9) Uani 1 1 d .
H40A H 0.0160 1.0839 0.1660 0.083 Uiso 1 1 calc R
H40B H -0.0140 0.9898 0.1741 0.083 Uiso 1 1 calc R
H40C H -0.0052 1.0126 0.1093 0.083 Uiso 1 1 calc R
C43 C 0.0000 0.5787(3) -0.2500 0.0566(13) Uani 1 2 d S
Cl1 Cl -0.06286(5) 0.64319(7) -0.24646(4) 0.0701(3) Uani 1 1 d .
H1 H -0.0204(18) 0.548(3) -0.2915(17) 0.085(13) Uiso 1 1 d .
O2 O 0.0000 0.6168(2) 0.2500 0.0423(8) Uani 1 2 d S
H2 H 0.0155(14) 0.6506(19) 0.2308(14) 0.038(9) Uiso 1 1 d .

loop_
_atom_site_aniso_label
_atom_site_aniso_U_11
_atom_site_aniso_U_22
_atom_site_aniso_U_33
_atom_site_aniso_U_23
_atom_site_aniso_U_13
_atom_site_aniso_U_12
P1 0.0214(4) 0.0444(5) 0.0269(4) 0.0027(3) 0.0096(3) 0.0061(3)
O1 0.0346(11) 0.0398(11) 0.0302(11) -0.0005(8) 0.0152(9) 0.0058(9)
C7 0.0215(14) 0.0443(17) 0.0290(15) 0.0029(13) 0.0101(12) 0.0091(12)
C10 0.0403(18) 0.060(2) 0.0267(16) 0.0008(15) 0.0072(14) 0.0175(16)
C1 0.0221(14) 0.0400(17) 0.0294(15) 0.0010(12) 0.0088(12) 0.0042(12)
C13 0.0239(14) 0.0488(19) 0.0262(15) 0.0033(13) 0.0092(12) 0.0039(13)
C19 0.0276(15) 0.0450(18) 0.0291(15) 0.0034(13) 0.0139(13) 0.0065(13)
C3 0.0291(15) 0.0429(17) 0.0290(15) -0.0020(13) 0.0149(13) 0.0029(13)
C29 0.0252(15) 0.0482(18) 0.0358(17) -0.0066(14) 0.0071(13) 0.0058(13)
C5 0.0284(15) 0.0461(18) 0.0239(15) 0.0019(12) 0.0082(12) 0.0083(13)
C25 0.0188(14) 0.0436(18) 0.0305(15) 0.0005(13) 0.0065(12) 0.0060(12)
C34 0.0319(16) 0.0423(18) 0.0288(16) 0.0024(13) 0.0130(13) 0.0033(13)
C6 0.0279(15) 0.0504(18) 0.0271(15) 0.0018(13) 0.0145(13) 0.0079(13)
C35 0.0423(18) 0.0417(18) 0.0344(17) -0.0026(14) 0.0138(14) -0.0013(14)
C26 0.0232(15) 0.0487(18) 0.0330(16) 0.0040(14) 0.0080(12) 0.0040(13)
C30 0.0269(15) 0.0431(18) 0.0314(16) -0.0024(13) 0.0114(13) 0.0046(13)
C12 0.0273(15) 0.0460(18) 0.0368(17) 0.0022(14) 0.0113(13) 0.0080(13)
C2 0.0260(15) 0.0428(17) 0.0247(15) -0.0009(12) 0.0073(12) 0.0036(12)
C20 0.0306(16) 0.050(2) 0.0368(17) 0.0047(14) 0.0133(14) 0.0078(14)
C4 0.0264(14) 0.0344(16) 0.0274(15) -0.0024(12) 0.0098(12) 0.0038(12)
C39 0.0308(16) 0.0501(19) 0.0310(16) -0.0014(13) 0.0154(13) -0.0007(13)
C14 0.0319(16) 0.0486(19) 0.0327(16) 0.0001(14) 0.0138(13) 0.0049(14)
C27 0.0278(16) 0.065(2) 0.0302(16) 0.0038(15) 0.0117(13) 0.0035(14)
C18 0.0342(17) 0.056(2) 0.0466(19) 0.0128(16) 0.0208(15) 0.0106(15)
C11 0.0308(16) 0.053(2) 0.0330(17) -0.0015(15) 0.0042(14) 0.0083(14)
C8 0.0287(15) 0.0493(19) 0.0359(17) 0.0036(14) 0.0137(13) 0.0062(13)
C24 0.0281(15) 0.0488(19) 0.0373(17) -0.0001(14) 0.0128(13) 0.0053(14)
C15 0.0471(19) 0.052(2) 0.0379(18) 0.0039(15) 0.0197(16) -0.0007(15)
C38 0.0317(16) 0.075(3) 0.0307(17) -0.0018(16) 0.0143(14) -0.0068(16)
C9 0.0436(19) 0.057(2) 0.0342(18) 0.0085(15) 0.0204(15) 0.0122(16)
C28 0.0242(15) 0.065(2) 0.0294(16) -0.0043(15) 0.0085(13) 0.0050(14)
B1 0.0272(17) 0.0371(18) 0.0318(18) 0.0012(15) 0.0116(14) 0.0063(14)
C31 0.051(2) 0.055(2) 0.0378(18) 0.0078(15) 0.0188(16) 0.0019(16)
C23 0.0354(17) 0.050(2) 0.0462(19) -0.0076(16) 0.0140(15) -0.0008(15)
C17 0.0387(19) 0.073(3) 0.066(2) 0.0156(19) 0.0327(18) 0.0135(17)
C36 0.061(2) 0.0441(19) 0.0394(18) -0.0030(15) 0.0225(17) -0.0064(17)
C32 0.0463(19) 0.076(2) 0.0382(19) -0.0115(17) 0.0180(16) -0.0007(17)
C22 0.046(2) 0.0444(19) 0.057(2) -0.0002(16) 0.0271(17) 0.0013(15)
C21 0.0412(19) 0.048(2) 0.049(2) 0.0071(16) 0.0196(16) 0.0120(15)
C42 0.0280(16) 0.069(2) 0.0458(19) -0.0072(16) 0.0114(15) 0.0103(15)
C16 0.044(2) 0.068(2) 0.051(2) 0.0118(18) 0.0272(17) -0.0019(17)
C37 0.055(2) 0.057(2) 0.0318(17) -0.0068(15) 0.0207(16) -0.0177(17)
C33 0.068(2) 0.0381(18) 0.050(2) -0.0113(15) 0.0330(18) -0.0059(16)
C41 0.072(3) 0.083(3) 0.051(2) -0.011(2) 0.029(2) -0.039(2)
C40 0.053(2) 0.0419(19) 0.066(2) -0.0022(17) 0.0170(18) 0.0093(16)
C43 0.079(4) 0.045(3) 0.046(3) 0.000 0.024(3) 0.000
Cl1 0.0659(6) 0.0968(8) 0.0467(6) 0.0053(5) 0.0202(5) 0.0152(5)
O2 0.048(2) 0.042(2) 0.0365(18) 0.000 0.0149(16) 0.000

loop_
_atom_type_symbol
_atom_type_description
_atom_type_scat_dispersion_real
_atom_type_scat_dispersion_imag
_atom_type_scat_source
C C 0.0033 0.0016 'International Tables Vol C Tables 4.2.6.8 and 6.1.1.4'
H H 0.0000 0.0000 'International Tables Vol C Tables 4.2.6.8 and 6.1.1.4'
P P 0.1023 0.0942 'International Tables Vol C Tables 4.2.6.8 and 6.1.1.4'
O O 0.0106 0.0060 'International Tables Vol C Tables 4.2.6.8 and 6.1.1.4'
Cl Cl 0.1484 0.1585 'International Tables Vol C Tables 4.2.6.8 and 6.1.1.4'
B B 0.0013 0.0007 'International Tables Vol C Tables 4.2.6.8 and 6.1.1.4'

loop_
_geom_angle_atom_site_label_1
_geom_angle_atom_site_label_2
_geom_angle_atom_site_label_3
_geom_angle
_geom_angle_site_symmetry_1
_geom_angle_site_symmetry_3
C1 P1 C7 110.69(12) . .
C1 P1 C13 110.21(13) . .
C7 P1 C13 107.98(13) . .
C1 P1 C19 108.45(13) . .
C7 P1 C19 106.64(13) . .
C13 P1 C19 112.82(13) . .
B1 O1 H1A 109.5 . .
C8 C7 C12 120.1(3) . .
C8 C7 P1 119.1(2) . .
C12 C7 P1 120.8(2) . .
C11 C10 C9 120.8(3) . .
C11 C10 H10A 119.6 . .
C9 C10 H10A 119.6 . .
C2 C1 C6 119.4(2) . .
C2 C1 P1 120.6(2) . .
C6 C1 P1 119.6(2) . .
C14 C13 C18 119.7(3) . .
C14 C13 P1 119.8(2) . .
C18 C13 P1 120.2(2) . .
C20 C19 C24 119.6(3) . .
C20 C19 P1 119.7(2) . .
C24 C19 P1 120.7(2) . .
C2 C3 C4 123.0(2) . .
C2 C3 H3A 118.5 . .
C4 C3 H3A 118.5 . .
C28 C29 C30 122.7(3) . .
C28 C29 H29A 118.6 . .
C30 C29 H29A 118.6 . .
C6 C5 C4 123.0(3) . .
C6 C5 H5A 118.5 . .
C4 C5 H5A 118.5 . .
C26 C25 C30 115.5(2) . .
C26 C25 B1 122.5(3) . .
C30 C25 B1 121.7(2) . .
C35 C34 C39 115.1(3) . .
C35 C34 B1 128.8(2) . .
C39 C34 B1 116.0(2) . .
C5 C6 C1 119.3(2) . .
C5 C6 H6A 120.3 . .
C1 C6 H6A 120.3 . .
C36 C35 C34 121.6(3) . .
C36 C35 C40 114.1(3) . .
C34 C35 C40 124.3(3) . .
C27 C26 C25 121.3(3) . .
C27 C26 C31 116.0(3) . .
C25 C26 C31 122.6(3) . .
C29 C30 C25 121.2(3) . .
C29 C30 C33 115.8(3) . .
C25 C30 C33 123.0(2) . .
C7 C12 C11 119.2(3) . .
C7 C12 H12A 120.4 . .
C11 C12 H12A 120.4 . .
C3 C2 C1 119.5(2) . .
C3 C2 H2A 120.2 . .
C1 C2 H2A 120.2 . .
C21 C20 C19 119.4(3) . .
C21 C20 H20A 120.3 . .
C19 C20 H20A 120.3 . .
C3 C4 C5 115.5(2) . .
C3 C4 B1 124.1(2) . .
C5 C4 B1 120.4(2) . .
C38 C39 C34 121.2(3) . .
C38 C39 C42 115.5(3) . .
C34 C39 C42 123.2(3) . .
C13 C14 C15 120.6(3) . .
C13 C14 H14A 119.7 . .
C15 C14 H14A 119.7 . .
C28 C27 C26 122.8(3) . .
C28 C27 H27A 118.6 . .
C26 C27 H27A 118.6 . .
C17 C18 C13 119.2(3) . .
C17 C18 H18A 120.4 . .
C13 C18 H18A 120.4 . .
C10 C11 C12 120.3(3) . .
C10 C11 H11A 119.9 . .
C12 C11 H11A 119.9 . .
C9 C8 C7 119.8(3) . .
C9 C8 H8A 120.1 . .
C7 C8 H8A 120.1 . .
C23 C24 C19 120.0(3) . .
C23 C24 H24A 120.0 . .
C19 C24 H24A 120.0 . .
C16 C15 C14 119.5(3) . .
C16 C15 H15A 120.2 . .
C14 C15 H15A 120.2 . .
C37 C38 C39 123.2(3) . .
C37 C38 H38A 118.4 . .
C39 C38 H38A 118.4 . .
C10 C9 C8 119.8(3) . .
C10 C9 H9A 120.1 . .
C8 C9 H9A 120.1 . .
C27 C28 C29 116.4(3) . .
C27 C28 C32 122.5(3) . .
C29 C28 C32 121.0(3) . .
O1 B1 C4 104.9(2) . .
O1 B1 C34 103.9(2) . .
C4 B1 C34 116.2(2) . .
O1 B1 C25 112.1(2) . .
C4 B1 C25 106.4(2) . .
C34 B1 C25 113.2(2) . .
C26 C31 H31A 109.5 . .
C26 C31 H31B 109.5 . .
H31A C31 H31B 109.5 . .
C26 C31 H31C 109.5 . .
H31A C31 H31C 109.5 . .
H31B C31 H31C 109.5 . .
C22 C23 C24 120.5(3) . .
C22 C23 H23A 119.8 . .
C24 C23 H23A 119.8 . .
C18 C17 C16 120.5(3) . .
C18 C17 H17A 119.8 . .
C16 C17 H17A 119.8 . .
C37 C36 C35 122.5(3) . .
C37 C36 H36A 118.8 . .
C35 C36 H36A 118.8 . .
C28 C32 H32A 109.5 . .
C28 C32 H32B 109.5 . .
H32A C32 H32B 109.5 . .
C28 C32 H32C 109.5 . .
H32A C32 H32C 109.5 . .
H32B C32 H32C 109.5 . .
C23 C22 C21 120.2(3) . .
C23 C22 H22A 119.9 . .
C21 C22 H22A 119.9 . .
C22 C21 C20 120.3(3) . .
C22 C21 H21A 119.8 . .
C20 C21 H21A 119.8 . .
C39 C42 H42A 109.5 . .
C39 C42 H42B 109.5 . .
H42A C42 H42B 109.5 . .
C39 C42 H42C 109.5 . .
H42A C42 H42C 109.5 . .
H42B C42 H42C 109.5 . .
C15 C16 C17 120.4(3) . .
C15 C16 H16A 119.8 . .
C17 C16 H16A 119.8 . .
C38 C37 C36 116.4(3) . .
C38 C37 C41 121.9(3) . .
C36 C37 C41 121.6(3) . .
C30 C33 H33A 109.5 . .
C30 C33 H33B 109.5 . .
H33A C33 H33B 109.5 . .
C30 C33 H33C 109.5 . .
H33A C33 H33C 109.5 . .
H33B C33 H33C 109.5 . .
C37 C41 H41A 109.5 . .
C37 C41 H41B 109.5 . .
H41A C41 H41B 109.5 . .
C37 C41 H41C 109.5 . .
H41A C41 H41C 109.5 . .
H41B C41 H41C 109.5 . .
C35 C40 H40A 109.5 . .
C35 C40 H40B 109.5 . .
H40A C40 H40B 109.5 . .
C35 C40 H40C 109.5 . .
H40A C40 H40C 109.5 . .
H40B C40 H40C 109.5 . .
Cl1 C43 Cl1 113.3(3) . 2_554
Cl1 C43 H1 102(2) . .
Cl1 C43 H1 108(2) 2_554 .

loop_
_geom_bond_atom_site_label_1
_geom_bond_atom_site_label_2
_geom_bond_distance
_geom_bond_site_symmetry_2
P1 C1 1.780(3) .
P1 C7 1.797(3) .
P1 C13 1.797(3) .
P1 C19 1.798(3) .
O1 B1 1.511(4) .
O1 H1A 0.8400 .
C7 C8 1.388(4) .
C7 C12 1.391(4) .
C10 C11 1.366(4) .
C10 C9 1.376(4) .
C10 H10A 0.9500 .
C1 C2 1.390(4) .
C1 C6 1.398(4) .
C13 C14 1.383(4) .
C13 C18 1.403(4) .
C19 C20 1.395(4) .
C19 C24 1.397(4) .
C3 C2 1.384(4) .
C3 C4 1.394(4) .
C3 H3A 0.9500 .
C29 C28 1.387(4) .
C29 C30 1.390(4) .
C29 H29A 0.9500 .
C5 C6 1.378(4) .
C5 C4 1.405(4) .
C5 H5A 0.9500 .
C25 C26 1.415(4) .
C25 C30 1.418(4) .
C25 B1 1.667(4) .
C34 C35 1.414(4) .
C34 C39 1.426(4) .
C34 B1 1.663(4) .
C6 H6A 0.9500 .
C35 C36 1.392(4) .
C35 C40 1.512(4) .
C26 C27 1.393(4) .
C26 C31 1.519(4) .
C30 C33 1.509(4) .
C12 C11 1.393(4) .
C12 H12A 0.9500 .
C2 H2A 0.9500 .
C20 C21 1.391(4) .
C20 H20A 0.9500 .
C4 B1 1.643(4) .
C39 C38 1.392(4) .
C39 C42 1.501(4) .
C14 C15 1.384(4) .
C14 H14A 0.9500 .
C27 C28 1.376(4) .
C27 H27A 0.9500 .
C18 C17 1.377(4) .
C18 H18A 0.9500 .
C11 H11A 0.9500 .
C8 C9 1.386(4) .
C8 H8A 0.9500 .
C24 C23 1.381(4) .
C24 H24A 0.9500 .
C15 C16 1.376(4) .
C15 H15A 0.9500 .
C38 C37 1.369(5) .
C38 H38A 0.9500 .
C9 H9A 0.9500 .
C28 C32 1.501(4) .
C31 H31A 0.9800 .
C31 H31B 0.9800 .
C31 H31C 0.9800 .
C23 C22 1.371(4) .
C23 H23A 0.9500 .
C17 C16 1.388(5) .
C17 H17A 0.9500 .
C36 C37 1.391(5) .
C36 H36A 0.9500 .
C32 H32A 0.9800 .
C32 H32B 0.9800 .
C32 H32C 0.9800 .
C22 C21 1.384(4) .
C22 H22A 0.9500 .
C21 H21A 0.9500 .
C42 H42A 0.9800 .
C42 H42B 0.9800 .
C42 H42C 0.9800 .
C16 H16A 0.9500 .
C37 C41 1.499(4) .
C33 H33A 0.9800 .
C33 H33B 0.9800 .
C33 H33C 0.9800 .
C41 H41A 0.9800 .
C41 H41B 0.9800 .
C41 H41C 0.9800 .
C40 H40A 0.9800 .
C40 H40B 0.9800 .
C40 H40C 0.9800 .
C43 Cl1 1.748(3) .
C43 Cl1 1.748(3) 2_554
C43 H1 0.99(4) .
O2 H2 0.83(3) .
